data_8104850
loop_
_publ_author_name
'Baashen, Mohammed A.'
'Abdel-Wahab, Bakr F.'
'Hegazy, Amany S.'
'Kariuki, Benson M.'
'El-Hiti, Gamal A.'

_publ_section_title
;
 The crystal structure of
 4-(4-bromophenyl)-2-(3-(4-bromophenyl)-5-(4-fluorophenyl)-4,5-dihydro-1H-pyrazol-1-yl)thiazole,
 C24H16Br2FN3S
;
_journal_issue 2
_journal_name_full 'Zeitschrift f\"ur Kristallographie - New Crystal Structures'
_journal_page_first 425
_journal_page_last 427
_journal_paper_doi 10.1515/ncrs-2020-0605
_journal_volume 236
_journal_year 2021
_chemical_formula_moiety 'C24 H16 Br2 F N3 S'
_chemical_formula_sum 'C24 H16 Br2 F N3 S'
_chemical_formula_weight 557.28
_space_group_crystal_system monoclinic
_space_group_IT_number 14
_space_group_name_Hall '-P 2yn'
_space_group_name_H-M_alt 'P 1 21/n 1'
_atom_sites_solution_hydrogens geom
_cell_angle_alpha 90
_cell_angle_beta 102.434(6)
_cell_angle_gamma 90
_cell_formula_units_Z 4
_cell_length_a 14.9517(9)
_cell_length_b 5.4857(3)
_cell_length_c 27.9582(17)
_cell_measurement_reflns_used 4941
_cell_measurement_temperature 296(2)
_cell_measurement_theta_max 25.2740
_cell_measurement_theta_min 3.4120
_cell_volume 2239.4(2)
_computing_cell_refinement 'CrysAlis PRO [1]'
_computing_data_collection 'CrysAlis PRO [1]'
_computing_data_reduction 'CrysAlis PRO [1]'
_computing_molecular_graphics 'ORTEP-3 for Windows [4]'
_computing_publication_material 'ORTEP-3 for Windows [4]'
_computing_structure_refinement 'SHELXL [3]'
_computing_structure_solution 'SHELXS [2]'
_diffrn_ambient_temperature 296(2)
_diffrn_measured_fraction_theta_full 0.999
_diffrn_measured_fraction_theta_max 0.870
_diffrn_measurement_device_type 'SuperNova, Dual, Cu at zero, Atlas'
_diffrn_measurement_method '\w scans'
_diffrn_radiation_type MoK\a
_diffrn_radiation_wavelength 0.71073
_diffrn_reflns_av_R_equivalents 0.0367
_diffrn_reflns_av_unetI/netI 0.0367
_diffrn_reflns_Laue_measured_fraction_full 0.999
_diffrn_reflns_Laue_measured_fraction_max 0.870
_diffrn_reflns_limit_h_max 20
_diffrn_reflns_limit_h_min -20
_diffrn_reflns_limit_k_max 7
_diffrn_reflns_limit_k_min -7
_diffrn_reflns_limit_l_max 32
_diffrn_reflns_limit_l_min -38
_diffrn_reflns_number 20610
_diffrn_reflns_point_group_measured_fraction_full 0.999
_diffrn_reflns_point_group_measured_fraction_max 0.870
_diffrn_reflns_theta_full 25.242
_diffrn_reflns_theta_max 29.955
_diffrn_reflns_theta_min 2.867
_exptl_absorpt_coefficient_mu 3.738
_exptl_absorpt_correction_T_max 1.000
_exptl_absorpt_correction_T_min 0.642
_exptl_absorpt_correction_type gaussian
_exptl_absorpt_process_details
;
CrysAlisPro 1.171.38.43f (Rigaku Oxford Diffraction, 2015)
Numerical absorption correction based on gaussian integration over
			a multifaceted crystal model
Empirical absorption correction using spherical harmonics,
 implemented in SCALE3 ABSPACK scaling algorithm.
;
_exptl_crystal_colour colourless
_exptl_crystal_density_diffrn 1.653
_exptl_crystal_description needle
_exptl_crystal_F_000 1104
_exptl_crystal_size_max 0.483
_exptl_crystal_size_mid 0.159
_exptl_crystal_size_min 0.032
_refine_diff_density_max 0.392
_refine_diff_density_min -0.386
_refine_diff_density_rms 0.053
_refine_ls_extinction_coef .
_refine_ls_extinction_method none
_refine_ls_goodness_of_fit_ref 1.013
_refine_ls_hydrogen_treatment constr
_refine_ls_matrix_type full
_refine_ls_number_parameters 280
_refine_ls_number_reflns 5655
_refine_ls_number_restraints 0
_refine_ls_restrained_S_all 1.013
_refine_ls_R_factor_all 0.0969
_refine_ls_R_factor_gt 0.0444
_refine_ls_shift/su_max 0.000
_refine_ls_shift/su_mean 0.000
_refine_ls_structure_factor_coef Fsqd
_refine_ls_weighting_details 'w=1/[\s^2^(Fo^2^)+(0.0424P)^2^+1.5392P] where P=(Fo^2^+2Fc^2^)/3'
_refine_ls_weighting_scheme calc
_refine_ls_wR_factor_gt 0.1003
_refine_ls_wR_factor_ref 0.1237
_reflns_Friedel_coverage 0.000
_reflns_Friedel_fraction_full .
_reflns_Friedel_fraction_max .
_reflns_number_gt 3186
_reflns_number_total 5655
_reflns_threshold_expression 'I > 2\s(I)'
_cod_data_source_file suppl_j_ncrs-2020-0605_suppl.cif
_cod_data_source_block bmk1731
_cod_original_sg_symbol_H-M 'P 21/n'
_cod_database_code 8104850
_shelx_space_group_comment
;
The symmetry employed for this shelxl refinement is uniquely defined
by the following loop, which should always be used as a source of
symmetry information in preference to the above space-group names.
They are only intended as comments.
;
_shelx_estimated_absorpt_t_min 0.265
_shelx_estimated_absorpt_t_max 0.890

loop_
_space_group_symop_operation_xyz
'x, y, z'
'-x+1/2, y+1/2, -z+1/2'
'-x, -y, -z'
'x-1/2, -y-1/2, z-1/2'

loop_
_atom_site_label
_atom_site_type_symbol
_atom_site_fract_x
_atom_site_fract_y
_atom_site_fract_z
_atom_site_U_iso_or_equiv
_atom_site_adp_type
_atom_site_occupancy
_atom_site_site_symmetry_order
_atom_site_calc_flag
_atom_site_refinement_flags_posn
_atom_site_refinement_flags_adp
_atom_site_refinement_flags_occupancy
_atom_site_disorder_assembly
_atom_site_disorder_group
C1 C -0.7046(2) 0.1745(7) 0.31907(12) 0.0594(9) Uani 1 1 d . . . . .
C2 C -0.6780(2) 0.0354(6) 0.28376(13) 0.0602(9) Uani 1 1 d . . . . .
H2 H -0.708105 -0.110059 0.273626 0.072 Uiso 1 1 calc R U . . .
C3 C -0.6070(2) 0.1112(6) 0.26339(13) 0.0589(9) Uani 1 1 d . . . . .
H3 H -0.589847 0.016723 0.239233 0.071 Uiso 1 1 calc R U . . .
C4 C -0.5597(2) 0.3285(6) 0.27836(11) 0.0539(8) Uani 1 1 d . . . . .
C5 C -0.5887(3) 0.4639(6) 0.31446(12) 0.0612(9) Uani 1 1 d . . . . .
H5 H -0.558633 0.608682 0.325203 0.073 Uiso 1 1 calc R U . . .
C6 C -0.6605(3) 0.3897(7) 0.33470(13) 0.0643(9) Uani 1 1 d . . . . .
H6 H -0.678817 0.483577 0.358569 0.077 Uiso 1 1 calc R U . . .
C7 C -0.4837(2) 0.4053(6) 0.25641(11) 0.0504(8) Uani 1 1 d . . . . .
C8 C -0.4252(3) 0.5922(7) 0.27169(13) 0.0652(9) Uani 1 1 d . . . . .
H8 H -0.428670 0.694161 0.297805 0.078 Uiso 1 1 calc R U . . .
C9 C -0.3965(2) 0.3726(6) 0.20322(12) 0.0571(8) Uani 1 1 d . . . . .
C10 C -0.4055(2) 0.0842(7) 0.13268(13) 0.0625(9) Uani 1 1 d . . . . .
H10 H -0.417361 -0.053416 0.152791 0.075 Uiso 1 1 calc R U . . .
C11 C -0.3265(3) 0.0202(7) 0.10734(15) 0.0706(10) Uani 1 1 d . . . . .
H11A H -0.298022 -0.133208 0.119302 0.085 Uiso 1 1 calc R U . . .
H11B H -0.347918 0.010744 0.072081 0.085 Uiso 1 1 calc R U . . .
C12 C -0.2612(2) 0.2314(6) 0.12162(12) 0.0537(8) Uani 1 1 d . . . . .
C13 C -0.4930(2) 0.1594(6) 0.09792(12) 0.0585(9) Uani 1 1 d . . . . .
C14 C -0.4992(4) 0.3699(10) 0.0719(2) 0.126(2) Uani 1 1 d . . . . .
H14 H -0.448857 0.473421 0.076428 0.151 Uiso 1 1 calc R U . . .
C15 C -0.5785(4) 0.4343(11) 0.0389(2) 0.127(2) Uani 1 1 d . . . . .
H15 H -0.580933 0.577966 0.021032 0.152 Uiso 1 1 calc R U . . .
C16 C -0.6503(3) 0.2909(10) 0.03303(16) 0.0843(12) Uani 1 1 d . . . . .
C17 C -0.6503(3) 0.0951(11) 0.0600(2) 0.119(2) Uani 1 1 d . . . . .
H17 H -0.702816 0.000732 0.057266 0.143 Uiso 1 1 calc R U . . .
C18 C -0.5703(3) 0.0322(9) 0.09273(19) 0.0997(15) Uani 1 1 d . . . . .
H18 H -0.570569 -0.105721 0.112033 0.120 Uiso 1 1 calc R U . . .
C19 C -0.1782(2) 0.2724(6) 0.10361(11) 0.0530(8) Uani 1 1 d . . . . .
C20 C -0.1209(2) 0.4708(6) 0.11898(13) 0.0596(9) Uani 1 1 d . . . . .
H20 H -0.137362 0.584519 0.140218 0.071 Uiso 1 1 calc R U . . .
C21 C -0.0408(2) 0.5014(7) 0.10335(13) 0.0627(9) Uani 1 1 d . . . . .
H21 H -0.003486 0.635080 0.113836 0.075 Uiso 1 1 calc R U . . .
C22 C -0.0160(2) 0.3343(7) 0.07223(12) 0.0606(9) Uani 1 1 d . . . . .
C23 C -0.0705(3) 0.1368(7) 0.05612(14) 0.0730(10) Uani 1 1 d . . . . .
H23 H -0.053277 0.023915 0.034974 0.088 Uiso 1 1 calc R U . . .
C24 C -0.1516(3) 0.1082(7) 0.07185(13) 0.0652(10) Uani 1 1 d . . . . .
H24 H -0.189012 -0.024575 0.060787 0.078 Uiso 1 1 calc R U . . .
N1 N -0.46641(19) 0.2790(5) 0.21664(9) 0.0563(7) Uani 1 1 d . . . . .
N2 N -0.3645(2) 0.2870(6) 0.16439(11) 0.0701(8) Uani 1 1 d . . . . .
N3 N -0.28394(19) 0.3727(5) 0.15408(10) 0.0602(7) Uani 1 1 d . . . . .
S1 S -0.34395(7) 0.61773(18) 0.23686(4) 0.0689(3) Uani 1 1 d . . . . .
Br1 Br -0.80516(3) 0.06964(9) 0.34513(2) 0.08368(18) Uani 1 1 d . . . . .
Br2 Br 0.09586(3) 0.37308(10) 0.05165(2) 0.08594(18) Uani 1 1 d . . . . .
F1 F -0.72759(19) 0.3550(6) 0.00048(11) 0.1255(11) Uani 1 1 d . . . . .

loop_
_atom_site_aniso_label
_atom_site_aniso_U_11
_atom_site_aniso_U_22
_atom_site_aniso_U_33
_atom_site_aniso_U_23
_atom_site_aniso_U_13
_atom_site_aniso_U_12
C1 0.065(2) 0.061(2) 0.0508(19) 0.0047(17) 0.0093(16) 0.0102(18)
C2 0.066(2) 0.0513(19) 0.061(2) -0.0033(17) 0.0100(18) 0.0021(17)
C3 0.069(2) 0.054(2) 0.0533(19) -0.0085(16) 0.0129(17) 0.0069(17)
C4 0.062(2) 0.0488(18) 0.0467(17) -0.0010(15) 0.0021(15) 0.0063(16)
C5 0.075(2) 0.052(2) 0.054(2) -0.0090(17) 0.0083(18) 0.0014(18)
C6 0.080(3) 0.061(2) 0.055(2) -0.0056(17) 0.0211(19) 0.0120(19)
C7 0.0548(18) 0.0497(18) 0.0424(16) -0.0004(14) 0.0009(14) 0.0029(15)
C8 0.074(2) 0.067(2) 0.054(2) -0.0131(18) 0.0122(17) -0.0056(19)
C9 0.056(2) 0.062(2) 0.0483(18) -0.0020(16) 0.0012(15) 0.0025(17)
C10 0.065(2) 0.063(2) 0.060(2) -0.0082(17) 0.0165(17) -0.0119(18)
C11 0.065(2) 0.069(2) 0.079(3) -0.011(2) 0.0179(19) -0.0075(19)
C12 0.0566(19) 0.0517(19) 0.0509(18) 0.0035(16) 0.0077(15) -0.0008(16)
C13 0.063(2) 0.062(2) 0.0529(19) -0.0084(17) 0.0182(16) -0.0162(18)
C14 0.085(3) 0.119(4) 0.155(5) 0.050(4) -0.018(3) -0.043(3)
C15 0.098(4) 0.128(5) 0.138(5) 0.056(4) -0.012(4) -0.014(4)
C16 0.062(3) 0.115(4) 0.072(3) -0.007(3) 0.008(2) 0.002(3)
C17 0.064(3) 0.135(5) 0.147(5) 0.023(4) -0.003(3) -0.027(3)
C18 0.075(3) 0.101(3) 0.120(4) 0.029(3) 0.014(3) -0.023(3)
C19 0.0555(19) 0.0524(19) 0.0483(18) 0.0095(16) 0.0050(15) 0.0011(16)
C20 0.064(2) 0.056(2) 0.058(2) 0.0029(17) 0.0105(17) 0.0019(18)
C21 0.060(2) 0.062(2) 0.063(2) 0.0055(18) 0.0061(17) -0.0051(18)
C22 0.056(2) 0.075(2) 0.0501(19) 0.0136(18) 0.0100(16) 0.0017(19)
C23 0.078(3) 0.080(3) 0.065(2) -0.010(2) 0.022(2) -0.004(2)
C24 0.069(2) 0.065(2) 0.063(2) -0.0077(19) 0.0169(18) -0.0111(19)
N1 0.0581(16) 0.0609(17) 0.0488(15) -0.0071(14) 0.0091(13) -0.0017(14)
N2 0.0617(18) 0.086(2) 0.0639(18) -0.0223(17) 0.0170(15) -0.0184(17)
N3 0.0554(17) 0.0675(19) 0.0558(17) -0.0020(15) 0.0076(13) -0.0062(14)
S1 0.0677(6) 0.0711(6) 0.0649(6) -0.0115(5) 0.0074(4) -0.0131(5)
Br1 0.0734(3) 0.1017(4) 0.0813(3) 0.0016(2) 0.0285(2) 0.0013(2)
Br2 0.0611(3) 0.1206(4) 0.0776(3) 0.0092(2) 0.0181(2) -0.0040(2)
F1 0.0830(18) 0.175(3) 0.105(2) -0.004(2) -0.0092(15) 0.0163(19)

loop_
_atom_type_symbol
_atom_type_description
_atom_type_scat_dispersion_real
_atom_type_scat_dispersion_imag
_atom_type_scat_source
C C 0.0033 0.0016 'International Tables Vol C Tables 4.2.6.8 and 6.1.1.4'
H H 0.0000 0.0000 'International Tables Vol C Tables 4.2.6.8 and 6.1.1.4'
N N 0.0061 0.0033 'International Tables Vol C Tables 4.2.6.8 and 6.1.1.4'
F F 0.0171 0.0103 'International Tables Vol C Tables 4.2.6.8 and 6.1.1.4'
S S 0.1246 0.1234 'International Tables Vol C Tables 4.2.6.8 and 6.1.1.4'
Br Br -0.2901 2.4595 'International Tables Vol C Tables 4.2.6.8 and 6.1.1.4'

loop_
_geom_angle_atom_site_label_1
_geom_angle_atom_site_label_2
_geom_angle_atom_site_label_3
_geom_angle
_geom_angle_site_symmetry_1
_geom_angle_site_symmetry_3
C2 C1 C6 120.8(4) . .
C2 C1 Br1 118.9(3) . .
C6 C1 Br1 120.2(3) . .
C1 C2 C3 120.0(3) . .
C2 C3 C4 121.2(3) . .
C5 C4 C3 117.0(3) . .
C5 C4 C7 122.7(3) . .
C3 C4 C7 120.4(3) . .
C6 C5 C4 122.0(3) . .
C1 C6 C5 119.0(3) . .
C8 C7 N1 114.4(3) . .
C8 C7 C4 126.2(3) . .
N1 C7 C4 119.3(3) . .
C7 C8 S1 111.7(3) . .
N1 C9 N2 122.7(3) . .
N1 C9 S1 116.9(3) . .
N2 C9 S1 120.4(3) . .
N2 C10 C13 111.8(3) . .
N2 C10 C11 100.9(3) . .
C13 C10 C11 114.2(3) . .
C12 C11 C10 102.7(3) . .
N3 C12 C19 121.6(3) . .
N3 C12 C11 113.0(3) . .
C19 C12 C11 125.3(3) . .
C18 C13 C14 115.5(4) . .
C18 C13 C10 122.6(4) . .
C14 C13 C10 121.8(3) . .
C13 C14 C15 121.7(5) . .
C16 C15 C14 119.4(5) . .
C15 C16 C17 121.3(5) . .
C15 C16 F1 119.0(5) . .
C17 C16 F1 119.6(5) . .
C16 C17 C18 118.5(5) . .
C13 C18 C17 123.2(5) . .
C24 C19 C20 117.6(3) . .
C24 C19 C12 120.5(3) . .
C20 C19 C12 121.8(3) . .
C21 C20 C19 121.2(3) . .
C22 C21 C20 119.7(3) . .
C21 C22 C23 121.0(3) . .
C21 C22 Br2 119.7(3) . .
C23 C22 Br2 119.3(3) . .
C22 C23 C24 118.9(4) . .
C19 C24 C23 121.6(3) . .
C9 N1 C7 109.8(3) . .
C9 N2 N3 121.4(3) . .
C9 N2 C10 124.7(3) . .
N3 N2 C10 113.6(3) . .
C12 N3 N2 108.4(3) . .
C8 S1 C9 87.19(18) . .

loop_
_geom_bond_atom_site_label_1
_geom_bond_atom_site_label_2
_geom_bond_distance
_geom_bond_site_symmetry_2
C1 C2 1.372(5) .
C1 C6 1.377(5) .
C1 Br1 1.896(4) .
C2 C3 1.373(5) .
C3 C4 1.403(5) .
C4 C5 1.395(5) .
C4 C7 1.466(5) .
C5 C6 1.378(5) .
C7 C8 1.355(5) .
C7 N1 1.381(4) .
C8 S1 1.719(4) .
C9 N1 1.291(4) .
C9 N2 1.361(4) .
C9 S1 1.730(3) .
C10 N2 1.471(4) .
C10 C13 1.511(5) .
C10 C11 1.542(5) .
C11 C12 1.513(5) .
C12 N3 1.294(4) .
C12 C19 1.453(5) .
C13 C18 1.331(5) .
C13 C14 1.357(6) .
C14 C15 1.382(7) .
C15 C16 1.312(7) .
C16 C17 1.313(7) .
C16 F1 1.354(5) .
C17 C18 1.383(7) .
C19 C24 1.382(5) .
C19 C20 1.395(5) .
C20 C21 1.371(5) .
C21 C22 1.369(5) .
C22 C23 1.372(5) .
C22 Br2 1.894(3) .
C23 C24 1.385(5) .
N2 N3 1.380(4) .
